data_7118555
loop_
_publ_author_name
'Alexandropoulos, Dimitris I.'
'Cunha-Silva, Lu\'is'
'Lorusso, Giulia'
'Evangelisti, Marco'
'Tang, Jinkui'
'Stamatatos, Theocharis C.'

_publ_section_title
;
 Dodecanuclear 3d/4f-metal clusters with a 'Star of David' topology:
 single-molecule magnetism and magnetocaloric properties.
;
_journal_issue 8
_journal_name_full 'Chemical communications (Cambridge, England)'
_journal_page_first 1693
_journal_page_last 1696
_journal_paper_doi 10.1039/c5cc09385f
_journal_volume 52
_journal_year 2016
_chemical_formula_moiety 'C132 H112 Gd6 N15 O48 Zn6'
_chemical_formula_sum 'C132 H112 Gd6 N15 O48 Zn6'
_chemical_formula_weight 4012.08
_space_group_crystal_system orthorhombic
_space_group_IT_number 64
_space_group_name_Hall '-C 2ac 2'
_space_group_name_H-M_alt 'C m c e'
_atom_sites_solution_hydrogens geom
_audit_creation_date '23 November 2015'
_audit_creation_method 'SHELXL-2014/7 and enCIFer'
_audit_update_record
;
2015-11-23 deposited with the CCDC.
2015-11-25 downloaded from the CCDC.
;
_cell_angle_alpha 90
_cell_angle_beta 90
_cell_angle_gamma 90
_cell_formula_units_Z 4
_cell_length_a 35.809(2)
_cell_length_b 22.7395(15)
_cell_length_c 23.0503(14)
_cell_measurement_reflns_used 9911
_cell_measurement_temperature 120(2)
_cell_measurement_theta_max 26.03
_cell_measurement_theta_min 2.28
_cell_volume 18769(2)
_computing_structure_refinement 'SHELXL-2014/7 (Sheldrick, 2014)'
_diffrn_ambient_temperature 120(2)
_diffrn_measured_fraction_theta_full 0.996
_diffrn_measured_fraction_theta_max 0.996
_diffrn_measurement_device_type 'Bruker X8 Kappa CCD APEX II'
_diffrn_measurement_method '\f and \w scans'
_diffrn_radiation_type MoK\a
_diffrn_radiation_wavelength 0.71073
_diffrn_reflns_av_R_equivalents 0.0703
_diffrn_reflns_av_unetI/netI 0.0497
_diffrn_reflns_Laue_measured_fraction_full 0.996
_diffrn_reflns_Laue_measured_fraction_max 0.996
_diffrn_reflns_limit_h_max 42
_diffrn_reflns_limit_h_min -42
_diffrn_reflns_limit_k_max 15
_diffrn_reflns_limit_k_min -27
_diffrn_reflns_limit_l_max 25
_diffrn_reflns_limit_l_min -27
_diffrn_reflns_number 52159
_diffrn_reflns_point_group_measured_fraction_full 0.996
_diffrn_reflns_point_group_measured_fraction_max 0.996
_diffrn_reflns_theta_full 25.027
_diffrn_reflns_theta_max 25.027
_diffrn_reflns_theta_min 3.642
_diffrn_source 'fine-focus sealed tube'
_exptl_absorpt_coefficient_mu 2.907
_exptl_absorpt_correction_T_max 0.647
_exptl_absorpt_correction_T_min 0.578
_exptl_absorpt_correction_type multi-scan
_exptl_absorpt_process_details
; 
'SADABS V2012/1 (Bruker AXS Inc.)' 
;
_exptl_crystal_colour yellow
_exptl_crystal_density_diffrn 1.420
_exptl_crystal_description block
_exptl_crystal_F_000 7828
_exptl_crystal_size_max 0.260
_exptl_crystal_size_mid 0.160
_exptl_crystal_size_min 0.150
_refine_diff_density_max 1.836
_refine_diff_density_min -0.772
_refine_diff_density_rms 0.169
_refine_ls_extinction_method none
_refine_ls_goodness_of_fit_ref 0.930
_refine_ls_hydrogen_treatment constr
_refine_ls_matrix_type full
_refine_ls_number_parameters 484
_refine_ls_number_reflns 8430
_refine_ls_number_restraints 9
_refine_ls_restrained_S_all 0.930
_refine_ls_R_factor_all 0.0771
_refine_ls_R_factor_gt 0.0545
_refine_ls_shift/su_max 0.000
_refine_ls_shift/su_mean 0.000
_refine_ls_structure_factor_coef Fsqd
_refine_ls_weighting_details 'w=1/[\s^2^(Fo^2^)+(0.1059P)^2^+346.2507P] where P=(Fo^2^+2Fc^2^)/3'
_refine_ls_weighting_scheme calc
_refine_ls_wR_factor_gt 0.1513
_refine_ls_wR_factor_ref 0.1756
_reflns_Friedel_coverage 0.000
_reflns_number_gt 6427
_reflns_number_total 8430
_reflns_threshold_expression 'I > 2\s(I)'
_cod_data_source_file c5cc09385f2.cif
_cod_data_source_block Zn6Gd6sq
_cod_database_code 7118555
_shelx_shelxl_version_number 2014/7
_shelx_space_group_comment
;
The symmetry employed for this shelxl refinement is uniquely defined
by the following loop, which should always be used as a source of
symmetry information in preference to the above space-group names.
They are only intended as comments.
;
_shelx_estimated_absorpt_t_min 0.519
_shelx_estimated_absorpt_t_max 0.670

loop_
_space_group_symop_id
_space_group_symop_operation_xyz
1 'x, y, z'
2 '-x, -y+1/2, z+1/2'
3 'x, -y, -z'
4 '-x, y+1/2, -z+1/2'
5 'x+1/2, y+1/2, z'
6 '-x+1/2, -y+1, z+1/2'
7 'x+1/2, -y+1/2, -z'
8 '-x+1/2, y+1, -z+1/2'
9 '-x, -y, -z'
10 'x, y-1/2, -z-1/2'
11 '-x, y, z'
12 'x, -y-1/2, z-1/2'
13 '-x+1/2, -y+1/2, -z'
14 'x+1/2, y, -z-1/2'
15 '-x+1/2, y+1/2, z'
16 'x+1/2, -y, z-1/2'

loop_
_atom_site_label
_atom_site_type_symbol
_atom_site_fract_x
_atom_site_fract_y
_atom_site_fract_z
_atom_site_U_iso_or_equiv
_atom_site_adp_type
_atom_site_occupancy
_atom_site_site_symmetry_order
_atom_site_calc_flag
_atom_site_refinement_flags_posn
_atom_site_refinement_flags_adp
_atom_site_refinement_flags_occupancy
Gd1 Gd 0.08407(2) 0.05995(2) 0.06155(2) 0.03144(15) Uani 1 1 d . . .
Gd2 Gd 0.0000 0.15761(2) 0.01178(2) 0.03020(17) Uani 1 2 d S T P
Zn1 Zn 0.08042(3) 0.20898(5) 0.06866(5) 0.0454(3) Uani 1 1 d . . .
Zn2 Zn 0.16360(4) 0.0000 0.0000 0.0546(4) Uani 1 2 d S T P
O1 O 0.06669(16) 0.1370(2) -0.0038(2) 0.0370(13) Uani 1 1 d . . .
O2 O 0.03716(15) 0.1312(2) 0.0943(2) 0.0348(12) Uani 1 1 d . . .
O3 O 0.11404(15) 0.1463(3) 0.0941(3) 0.0422(14) Uani 1 1 d . . .
O3' O 0.2011(3) 0.0524(4) -0.0471(5) 0.085(3) Uani 0.5 1 d . . P
O4 O 0.14963(17) 0.0561(3) 0.0589(3) 0.0496(17) Uani 1 1 d . . .
O5 O 0.10141(18) 0.0395(2) -0.0380(3) 0.0425(14) Uani 1 1 d . . .
O6 O 0.03557(17) 0.2411(2) 0.0309(3) 0.0460(15) Uani 1 1 d . . .
O7 O 0.1239(3) 0.2607(5) 0.0254(4) 0.113(4) Uani 1 1 d . . .
O8 O 0.0167(3) 0.0436(5) 0.0156(5) 0.035(2) Uani 0.5 1 d . . P
O9 O 0.0341(3) 0.0000 0.0000 0.031(3) Uani 0.5 2 d S T P
O10 O 0.0000 0.1076(4) -0.0832(3) 0.049(2) Uani 1 2 d S T P
O11 O 0.0000 0.2017(4) -0.0874(4) 0.049(2) Uani 1 2 d S T P
O12 O 0.0000 0.1501(5) -0.1670(4) 0.075(3) Uani 1 2 d S T P
O13 O 0.0411(2) 0.0008(3) 0.1237(3) 0.0595(18) Uani 1 1 d D . .
O14 O 0.1015(2) 0.0391(4) 0.1636(3) 0.069(2) Uani 1 1 d D . .
O15 O 0.0666(6) -0.0232(10) 0.2249(9) 0.180(8) Uiso 0.75 1 d D . P
N1 N 0.0000 0.0000 0.0000 0.010(2) Uiso 1 4 d S . P
N2 N 0.0757(2) 0.2574(4) 0.1450(4) 0.0504(19) Uani 1 1 d . . .
N3 N 0.2011(3) 0.0524(4) -0.0471(5) 0.085(3) Uani 0.5 1 d . . P
N4 N 0.0000 0.1542(5) -0.1159(5) 0.043(2) Uani 1 2 d S T P
N5 N 0.0695(4) 0.0026(8) 0.1680(7) 0.121(6) Uiso 0.75 1 d D . P
C1 C 0.1516(2) 0.1480(4) 0.1023(4) 0.044(2) Uani 1 1 d . . .
C2 C 0.1714(2) 0.0980(4) 0.0825(4) 0.046(2) Uani 1 1 d . . .
C3 C 0.1047(2) 0.0877(4) -0.0730(4) 0.0377(19) Uani 1 1 d . . .
C4 C 0.0854(2) 0.1394(4) -0.0537(4) 0.0363(19) Uani 1 1 d . . .
C5 C 0.0883(3) 0.1899(4) -0.0869(4) 0.044(2) Uani 1 1 d . . .
H5 H 0.0756 0.2244 -0.0747 0.052 Uiso 1 1 calc R U .
C6 C 0.1095(2) 0.1918(4) -0.1382(4) 0.0376(19) Uani 1 1 d . . .
C7 C 0.1275(2) 0.1396(4) -0.1574(4) 0.047(2) Uani 1 1 d . . .
C8 C 0.1251(3) 0.0880(4) -0.1226(4) 0.049(2) Uani 1 1 d . . .
H8 H 0.1380 0.0534 -0.1342 0.058 Uiso 1 1 calc R U .
C9 C 0.1483(3) 0.1408(5) -0.2097(5) 0.062(3) Uani 1 1 d . . .
H9 H 0.1605 0.1063 -0.2232 0.074 Uiso 1 1 calc R U .
C10 C 0.1507(3) 0.1927(6) -0.2408(5) 0.075(4) Uani 1 1 d . . .
H10 H 0.1642 0.1934 -0.2762 0.090 Uiso 1 1 calc R U .
C11 C 0.1334(3) 0.2442(5) -0.2210(5) 0.063(3) Uani 1 1 d . . .
H11 H 0.1359 0.2796 -0.2425 0.075 Uiso 1 1 calc R U .
C12 C 0.1136(3) 0.2435(5) -0.1722(4) 0.054(3) Uani 1 1 d . . .
H12 H 0.1018 0.2787 -0.1596 0.065 Uiso 1 1 calc R U .
C13 C 0.2193(7) 0.0776(11) -0.0806(13) 0.081(8) Uani 0.5 1 d . . P
C14 C 0.2420(11) 0.1015(18) -0.1319(18) 0.145(14) Uani 0.5 1 d . U P
H14A H 0.2442 0.0710 -0.1617 0.217 Uiso 0.5 1 calc R U P
H14B H 0.2669 0.1130 -0.1186 0.217 Uiso 0.5 1 calc R U P
H14C H 0.2292 0.1359 -0.1483 0.217 Uiso 0.5 1 calc R U P
C15 C 0.2094(3) 0.0949(5) 0.0890(6) 0.064(3) Uani 1 1 d . . .
H15 H 0.2225 0.0610 0.0761 0.077 Uiso 1 1 calc R U .
C16 C 0.2292(3) 0.1419(5) 0.1146(5) 0.056(3) Uani 1 1 d . . .
C17 C 0.2098(3) 0.1902(5) 0.1349(4) 0.053(2) Uani 1 1 d . . .
C18 C 0.1705(3) 0.1932(5) 0.1280(4) 0.055(3) Uani 1 1 d . . .
H18 H 0.1573 0.2268 0.1413 0.066 Uiso 1 1 calc R U .
C19 C 0.2301(3) 0.2365(6) 0.1619(5) 0.069(3) Uani 1 1 d . . .
H19 H 0.2176 0.2711 0.1745 0.083 Uiso 1 1 calc R U .
C20 C 0.2675(3) 0.2309(6) 0.1694(5) 0.077(4) Uani 1 1 d . . .
H20 H 0.2807 0.2608 0.1896 0.093 Uiso 1 1 calc R U .
C21 C 0.2872(3) 0.1827(6) 0.1484(6) 0.080(4) Uani 1 1 d . . .
H21 H 0.3136 0.1808 0.1527 0.096 Uiso 1 1 calc R U .
C22 C 0.2688(3) 0.1391(6) 0.1221(6) 0.078(4) Uani 1 1 d . . .
H22 H 0.2822 0.1059 0.1081 0.094 Uiso 1 1 calc R U .
C23 C 0.0193(3) 0.2947(4) 0.0394(4) 0.054(2) Uani 1 1 d . . .
C24 C 0.0391(4) 0.3463(4) 0.0475(5) 0.069(3) Uani 1 1 d . . .
H24 H 0.0656 0.3460 0.0469 0.083 Uiso 1 1 calc R U .
C25 C 0.0196(4) 0.3990(4) 0.0567(6) 0.084(4) Uani 1 1 d . . .
C26 C 0.0390(7) 0.4523(5) 0.0672(8) 0.127(7) Uani 1 1 d . . .
H26 H 0.0655 0.4518 0.0687 0.152 Uiso 1 1 calc R U .
C27 C 0.0208(6) 0.5041(6) 0.0751(10) 0.168(11) Uani 1 1 d . . .
H27 H 0.0343 0.5396 0.0806 0.202 Uiso 1 1 calc R U .
C28 C 0.0664(3) 0.2857(5) 0.1814(5) 0.059(3) Uani 1 1 d . . .
C29 C 0.0530(5) 0.3199(10) 0.2294(6) 0.169(11) Uani 1 1 d . . .
H29A H 0.0382 0.3531 0.2149 0.253 Uiso 1 1 calc R U .
H29B H 0.0742 0.3349 0.2518 0.253 Uiso 1 1 calc R U .
H29C H 0.0373 0.2952 0.2544 0.253 Uiso 1 1 calc R U .
C30 C 0.0200(2) 0.1329(3) 0.1475(3) 0.0331(18) Uani 1 1 d . . .
C31 C 0.0384(3) 0.1365(4) 0.1982(4) 0.044(2) Uani 1 1 d . . .
H31 H 0.0649 0.1363 0.1978 0.053 Uiso 1 1 calc R U .
C32 C 0.0199(3) 0.1404(3) 0.2517(4) 0.041(2) Uani 1 1 d . . .
C33 C 0.0387(3) 0.1463(5) 0.3057(4) 0.062(3) Uani 1 1 d . . .
H33 H 0.0652 0.1456 0.3063 0.074 Uiso 1 1 calc R U .
C34 C 0.0198(3) 0.1529(4) 0.3567(4) 0.068(3) Uani 1 1 d . . .
H34 H 0.0331 0.1575 0.3920 0.081 Uiso 1 1 calc R U .

loop_
_atom_site_aniso_label
_atom_site_aniso_U_11
_atom_site_aniso_U_22
_atom_site_aniso_U_33
_atom_site_aniso_U_23
_atom_site_aniso_U_13
_atom_site_aniso_U_12
Gd1 0.0298(2) 0.0292(2) 0.0354(2) -0.00208(16) -0.00354(16) -0.00317(16)
Gd2 0.0351(3) 0.0227(3) 0.0329(3) -0.0022(2) 0.000 0.000
Zn1 0.0486(6) 0.0351(6) 0.0525(6) -0.0069(5) -0.0058(5) -0.0076(5)
Zn2 0.0388(8) 0.0439(9) 0.0811(12) -0.0143(8) 0.000 0.000
O1 0.044(3) 0.036(3) 0.031(3) -0.002(2) 0.006(3) -0.001(3)
O2 0.034(3) 0.036(3) 0.035(3) -0.001(2) 0.005(2) -0.002(2)
O3 0.032(3) 0.043(3) 0.052(4) -0.011(3) 0.002(3) -0.010(3)
O3' 0.069(6) 0.069(6) 0.117(8) -0.007(6) -0.002(6) -0.010(5)
O4 0.031(3) 0.040(4) 0.078(5) -0.014(3) -0.009(3) -0.005(3)
O5 0.061(4) 0.028(3) 0.039(3) 0.004(3) 0.010(3) -0.005(3)
O6 0.055(4) 0.030(3) 0.053(4) -0.003(3) -0.003(3) 0.002(3)
O7 0.154(10) 0.097(7) 0.089(7) -0.005(6) -0.035(7) -0.047(7)
O8 0.037(5) 0.027(5) 0.040(6) -0.006(5) 0.017(5) 0.003(5)
O9 0.012(7) 0.019(7) 0.064(10) -0.002(7) 0.000 0.000
O10 0.075(6) 0.045(5) 0.028(4) 0.007(4) 0.000 0.000
O11 0.052(5) 0.047(5) 0.047(5) 0.006(4) 0.000 0.000
O12 0.097(9) 0.089(8) 0.040(6) 0.009(6) 0.000 0.000
O13 0.076(5) 0.049(4) 0.054(4) 0.004(3) 0.016(4) 0.003(4)
O14 0.056(4) 0.096(6) 0.056(4) 0.007(4) -0.008(4) 0.009(4)
N2 0.059(5) 0.044(5) 0.049(5) -0.008(4) -0.002(4) -0.006(4)
N3 0.069(6) 0.069(6) 0.117(8) -0.007(6) -0.002(6) -0.010(5)
N4 0.042(6) 0.046(6) 0.042(6) -0.008(5) 0.000 0.000
C1 0.033(5) 0.059(6) 0.040(5) -0.005(4) 0.002(4) -0.012(4)
C2 0.038(5) 0.050(5) 0.050(5) -0.006(4) -0.005(4) -0.005(4)
C3 0.042(5) 0.034(4) 0.037(5) 0.004(4) 0.008(4) -0.001(4)
C4 0.040(5) 0.035(5) 0.034(4) 0.003(4) -0.002(4) -0.007(4)
C5 0.056(6) 0.024(4) 0.051(5) -0.003(4) 0.003(4) -0.006(4)
C6 0.033(4) 0.036(5) 0.044(5) 0.016(4) -0.010(4) -0.011(4)
C7 0.037(5) 0.058(6) 0.046(5) 0.013(4) -0.004(4) -0.005(4)
C8 0.058(6) 0.042(5) 0.046(5) 0.005(4) 0.014(4) 0.007(4)
C9 0.042(5) 0.073(7) 0.069(7) 0.013(6) 0.017(5) 0.001(5)
C10 0.057(7) 0.111(11) 0.057(7) 0.038(7) 0.000(5) -0.031(7)
C11 0.057(6) 0.073(8) 0.057(6) 0.031(6) -0.008(5) -0.022(6)
C12 0.054(6) 0.060(6) 0.049(6) 0.016(5) -0.011(5) -0.012(5)
C13 0.060(14) 0.066(15) 0.12(2) 0.045(16) 0.000(14) -0.029(13)
C14 0.14(2) 0.14(2) 0.15(2) 0.031(17) 0.020(16) -0.030(17)
C15 0.035(5) 0.053(6) 0.105(9) -0.018(6) -0.012(5) 0.000(5)
C16 0.038(5) 0.064(7) 0.067(7) -0.012(5) -0.004(5) -0.014(5)
C17 0.043(5) 0.069(7) 0.047(5) -0.011(5) 0.004(4) -0.018(5)
C18 0.040(5) 0.066(6) 0.059(6) -0.027(5) 0.011(4) -0.018(5)
C19 0.050(6) 0.099(9) 0.059(6) -0.029(6) 0.001(5) -0.027(6)
C20 0.059(7) 0.105(10) 0.068(7) -0.025(7) -0.010(6) -0.036(7)
C21 0.036(6) 0.100(10) 0.104(10) -0.001(8) -0.020(6) -0.020(6)
C22 0.046(6) 0.070(8) 0.119(11) -0.011(7) -0.012(7) -0.010(6)
C23 0.080(7) 0.036(5) 0.048(5) -0.007(4) 0.003(5) -0.008(5)
C24 0.106(10) 0.028(5) 0.073(7) -0.005(5) -0.012(7) -0.016(6)
C25 0.131(12) 0.028(5) 0.092(9) 0.003(5) 0.011(7) -0.012(6)
C26 0.21(2) 0.028(7) 0.144(16) -0.015(8) 0.001(13) -0.025(9)
C27 0.26(3) 0.039(8) 0.21(2) -0.041(10) -0.012(17) -0.011(10)
C28 0.048(6) 0.070(7) 0.059(7) -0.005(6) -0.011(5) 0.004(5)
C29 0.119(13) 0.31(3) 0.077(10) -0.099(14) -0.033(9) 0.132(17)
C30 0.035(4) 0.025(4) 0.039(5) 0.001(3) -0.005(4) 0.000(3)
C31 0.041(5) 0.045(5) 0.047(5) -0.001(4) -0.008(4) -0.015(4)
C32 0.063(5) 0.028(4) 0.031(4) -0.003(3) -0.002(4) -0.012(4)
C33 0.074(7) 0.066(7) 0.045(6) 0.000(5) -0.011(5) -0.031(6)
C34 0.123(10) 0.047(6) 0.033(5) -0.009(4) -0.009(5) -0.023(6)

loop_
_atom_type_symbol
_atom_type_description
_atom_type_scat_dispersion_real
_atom_type_scat_dispersion_imag
_atom_type_scat_source
C C 0.0033 0.0016 'International Tables Vol C Tables 4.2.6.8 and 6.1.1.4'
H H 0.0000 0.0000 'International Tables Vol C Tables 4.2.6.8 and 6.1.1.4'
Gd Gd -0.1653 3.9035 'International Tables Vol C Tables 4.2.6.8 and 6.1.1.4'
N N 0.0061 0.0033 'International Tables Vol C Tables 4.2.6.8 and 6.1.1.4'
O O 0.0106 0.0060 'International Tables Vol C Tables 4.2.6.8 and 6.1.1.4'
Zn Zn 0.2839 1.4301 'International Tables Vol C Tables 4.2.6.8 and 6.1.1.4'

loop_
_geom_angle_atom_site_label_1
_geom_angle_atom_site_label_2
_geom_angle_atom_site_label_3
_geom_angle
_geom_angle_site_symmetry_1
_geom_angle_site_symmetry_3
O4 Gd1 O3 65.5(2) . .
O4 Gd1 O1 105.7(2) . .
O3 Gd1 O1 73.1(2) . .
O4 Gd1 O5 72.6(2) . 3
O3 Gd1 O5 137.4(2) . 3
O1 Gd1 O5 127.80(19) . 3
O4 Gd1 O5 73.3(2) . .
O3 Gd1 O5 110.1(2) . .
O1 Gd1 O5 67.12(19) . .
O5 Gd1 O5 62.6(2) 3 .
O4 Gd1 O2 135.79(19) . .
O3 Gd1 O2 70.38(19) . .
O1 Gd1 O2 62.10(18) . .
O5 Gd1 O2 150.1(2) 3 .
O5 Gd1 O2 126.45(19) . .
O4 Gd1 O14 76.5(2) . .
O3 Gd1 O14 75.1(3) . .
O1 Gd1 O14 143.4(2) . .
O5 Gd1 O14 88.3(2) 3 .
O5 Gd1 O14 142.9(2) . .
O2 Gd1 O14 90.4(2) . .
O4 Gd1 O13 127.7(2) . .
O3 Gd1 O13 123.1(2) . .
O1 Gd1 O13 126.5(2) . .
O5 Gd1 O13 77.4(2) 3 .
O5 Gd1 O13 126.7(2) . .
O2 Gd1 O13 75.9(2) . .
O14 Gd1 O13 60.5(3) . .
O4 Gd1 O9 129.7(2) . .
O3 Gd1 O9 154.42(18) . .
O1 Gd1 O9 82.23(14) . .
O5 Gd1 O9 64.6(2) 3 .
O5 Gd1 O9 64.4(2) . .
O2 Gd1 O9 92.4(2) . .
O14 Gd1 O9 125.3(2) . .
O13 Gd1 O9 67.4(2) . .
O4 Gd1 O8 152.9(3) . .
O3 Gd1 O8 130.9(3) . .
O1 Gd1 O8 67.4(3) . .
O5 Gd1 O8 90.7(3) 3 .
O5 Gd1 O8 80.1(3) . .
O2 Gd1 O8 66.0(2) . .
O14 Gd1 O8 125.4(3) . .
O13 Gd1 O8 66.1(3) . .
O9 Gd1 O8 26.6(3) . .
O4 Gd1 Zn1 94.40(15) . .
O3 Gd1 Zn1 34.08(15) . .
O1 Gd1 Zn1 44.73(13) . .
O5 Gd1 Zn1 163.42(15) 3 .
O5 Gd1 Zn1 104.33(13) . .
O2 Gd1 Zn1 45.55(13) . .
O14 Gd1 Zn1 98.9(2) . .
O13 Gd1 Zn1 119.10(16) . .
O9 Gd1 Zn1 120.77(12) . .
O8 Gd1 Zn1 97.1(2) . .
O4 Gd1 Zn2 32.09(15) . .
O3 Gd1 Zn2 94.80(14) . .
O1 Gd1 Zn2 104.14(13) . .
O5 Gd1 Zn2 47.56(16) 3 .
O5 Gd1 Zn2 47.55(15) . .
O2 Gd1 Zn2 161.77(13) . .
O14 Gd1 Zn2 96.10(18) . .
O13 Gd1 Zn2 122.03(16) . .
O9 Gd1 Zn2 97.6(2) . .
O8 Gd1 Zn2 121.8(2) . .
Zn1 Gd1 Zn2 116.39(2) . .
O6 Gd2 O6 66.3(3) . 11
O6 Gd2 O2 110.9(2) . 11
O6 Gd2 O2 75.5(2) 11 11
O6 Gd2 O2 75.5(2) . .
O6 Gd2 O2 110.9(2) 11 .
O2 Gd2 O2 67.4(2) 11 .
O6 Gd2 O1 135.6(2) . 11
O6 Gd2 O1 69.6(2) 11 11
O2 Gd2 O1 61.93(18) 11 11
O2 Gd2 O1 127.36(18) . 11
O6 Gd2 O1 69.6(2) . .
O6 Gd2 O1 135.6(2) 11 .
O2 Gd2 O1 127.36(18) 11 .
O2 Gd2 O1 61.93(18) . .
O1 Gd2 O1 152.2(3) 11 .
O6 Gd2 O10 123.0(2) . .
O6 Gd2 O10 123.0(2) 11 .
O2 Gd2 O10 126.03(19) 11 .
O2 Gd2 O10 126.03(19) . .
O1 Gd2 O10 77.44(13) 11 .
O1 Gd2 O10 77.45(13) . .
O6 Gd2 O11 81.2(2) . .
O6 Gd2 O11 81.2(2) 11 .
O2 Gd2 O11 145.81(13) 11 .
O2 Gd2 O11 145.81(13) . .
O1 Gd2 O11 86.71(14) 11 .
O1 Gd2 O11 86.71(14) . .
O10 Gd2 O11 51.1(3) . .
O6 Gd2 O8 155.6(3) . 11
O6 Gd2 O8 131.6(3) 11 11
O2 Gd2 O8 66.7(3) 11 11
O2 Gd2 O8 81.7(2) . 11
O1 Gd2 O8 66.5(3) 11 11
O1 Gd2 O8 92.2(3) . 11
O10 Gd2 O8 65.2(3) . 11
O11 Gd2 O8 114.9(3) . 11
O6 Gd2 O8 131.6(3) . .
O6 Gd2 O8 155.6(3) 11 .
O2 Gd2 O8 81.7(2) 11 .
O2 Gd2 O8 66.7(3) . .
O1 Gd2 O8 92.2(3) 11 .
O1 Gd2 O8 66.5(3) . .
O10 Gd2 O8 65.2(3) . .
O11 Gd2 O8 114.9(3) . .
O8 Gd2 O8 26.0(4) 11 .
O6 Gd2 Zn1 96.37(15) . 11
O6 Gd2 Zn1 34.60(15) 11 11
O2 Gd2 Zn1 45.95(13) 11 11
O2 Gd2 Zn1 104.61(13) . 11
O1 Gd2 Zn1 45.08(13) 11 11
O1 Gd2 Zn1 162.09(13) . 11
O10 Gd2 Zn1 120.31(4) . 11
O11 Gd2 Zn1 102.53(11) . 11
O8 Gd2 Zn1 97.6(2) 11 11
O8 Gd2 Zn1 121.1(2) . 11
O6 Gd2 Zn1 34.60(15) . .
O6 Gd2 Zn1 96.37(15) 11 .
O2 Gd2 Zn1 104.61(13) 11 .
O2 Gd2 Zn1 45.95(13) . .
O1 Gd2 Zn1 162.09(13) 11 .
O1 Gd2 Zn1 45.08(13) . .
O10 Gd2 Zn1 120.31(4) . .
O11 Gd2 Zn1 102.53(11) . .
O8 Gd2 Zn1 121.1(2) 11 .
O8 Gd2 Zn1 97.6(2) . .
Zn1 Gd2 Zn1 117.25(4) 11 .
O3 Zn1 O6 154.9(2) . .
O3 Zn1 N2 100.5(3) . .
O6 Zn1 N2 96.4(3) . .
O3 Zn1 O7 95.2(4) . .
O6 Zn1 O7 100.3(3) . .
N2 Zn1 O7 99.1(3) . .
O3 Zn1 O1 80.6(2) . .
O6 Zn1 O1 77.1(2) . .
N2 Zn1 O1 159.4(3) . .
O7 Zn1 O1 101.3(3) . .
O3 Zn1 O2 77.8(2) . .
O6 Zn1 O2 81.8(2) . .
N2 Zn1 O2 97.4(3) . .
O7 Zn1 O2 163.0(3) . .
O1 Zn1 O2 62.56(18) . .
O3 Zn1 Gd2 112.92(16) . .
O6 Zn1 Gd2 42.23(17) . .
N2 Zn1 Gd2 116.3(2) . .
O7 Zn1 Gd2 128.0(2) . .
O1 Zn1 Gd2 46.80(14) . .
O2 Zn1 Gd2 45.29(13) . .
O3 Zn1 Gd1 42.53(16) . .
O6 Zn1 Gd1 112.37(17) . .
N2 Zn1 Gd1 124.9(2) . .
O7 Zn1 Gd1 119.1(3) . .
O1 Zn1 Gd1 44.82(14) . .
O2 Zn1 Gd1 46.21(13) . .
Gd2 Zn1 Gd1 70.63(2) . .
O4 Zn2 O4 150.0(4) . 3
O4 Zn2 N3 100.2(3) . 3
O4 Zn2 N3 98.9(3) 3 3
O4 Zn2 O3' 100.2(3) . 3
O4 Zn2 O3' 98.9(3) 3 3
N3 Zn2 O3' 0.0 3 3
O4 Zn2 O3' 98.9(3) . .
O4 Zn2 O3' 100.2(3) 3 .
N3 Zn2 O3' 100.5 3 .
O3' Zn2 O3' 100.5(6) 3 .
O4 Zn2 Gd1 40.34(18) . .
O4 Zn2 Gd1 109.62(19) 3 .
N3 Zn2 Gd1 122.5(3) 3 .
O3' Zn2 Gd1 122.5(3) 3 .
O3' Zn2 Gd1 121.0(3) . .
O4 Zn2 Gd1 109.61(19) . 3
O4 Zn2 Gd1 40.34(18) 3 3
N3 Zn2 Gd1 121.0(3) 3 3
O3' Zn2 Gd1 121.0(3) 3 3
O3' Zn2 Gd1 122.5(3) . 3
Gd1 Zn2 Gd1 69.28(3) . 3
C4 O1 Zn1 118.2(5) . .
C4 O1 Gd1 116.2(5) . .
Zn1 O1 Gd1 90.46(19) . .
C4 O1 Gd2 127.3(5) . .
Zn1 O1 Gd2 88.13(18) . .
Gd1 O1 Gd2 107.4(2) . .
C30 O2 Gd2 116.9(4) . .
C30 O2 Zn1 118.9(4) . .
Gd2 O2 Zn1 88.75(18) . .
C30 O2 Gd1 126.9(5) . .
Gd2 O2 Gd1 107.5(2) . .
Zn1 O2 Gd1 88.24(17) . .
C1 O3 Zn1 129.1(6) . .
C1 O3 Gd1 121.2(5) . .
Zn1 O3 Gd1 103.4(2) . .
C13 O3' Zn2 169.6(17) . .
C2 O4 Zn2 127.1(6) . .
C2 O4 Gd1 122.8(5) . .
Zn2 O4 Gd1 107.6(3) . .
C3 O5 Gd1 130.0(5) . 3
C3 O5 Gd1 115.3(5) . .
Gd1 O5 Gd1 109.2(2) 3 .
C23 O6 Zn1 128.1(6) . .
C23 O6 Gd2 121.4(6) . .
Zn1 O6 Gd2 103.2(2) . .
O8 O8 N1 60.4(5) 11 .
O8 O8 O9 120.5(7) 11 .
N1 O8 O9 60.1(7) . .
O8 O8 Gd1 155.0(2) 11 .
N1 O8 Gd1 132.8(7) . .
O9 O8 Gd1 76.6(7) . .
O8 O8 Gd2 77.0(2) 11 .
N1 O8 Gd2 132.5(7) . .
O9 O8 Gd2 153.3(7) . .
Gd1 O8 Gd2 94.7(3) . .
N1 O9 O8 59.5(7) . .
N1 O9 O8 59.4(7) . 3
O8 O9 O8 118.9(14) . 3
N1 O9 Gd1 132.3(2) . 3
O8 O9 Gd1 156.0(6) . 3
O8 O9 Gd1 76.7(6) 3 3
N1 O9 Gd1 132.3(2) . .
O8 O9 Gd1 76.7(6) . .
O8 O9 Gd1 156.0(6) 3 .
Gd1 O9 Gd1 95.5(4) 3 .
N4 O10 Gd2 98.0(7) . .
N4 O11 Gd2 97.7(7) . .
N5 O13 Gd1 87.6(7) . .
N5 O14 Gd1 88.6(7) . .
O8 N1 O8 120.8(9) 9 11
O8 N1 O8 59.2(9) 9 3
O8 N1 O8 180.0(15) 11 3
O8 N1 O8 180.0 9 .
O8 N1 O8 59.2(9) 11 .
O8 N1 O8 120.8(9) 3 .
O8 N1 O9 119.6(5) 9 .
O8 N1 O9 119.6(5) 11 .
O8 N1 O9 60.4(5) 3 .
O8 N1 O9 60.4(5) . .
O8 N1 O9 60.4(5) 9 9
O8 N1 O9 60.4(5) 11 9
O8 N1 O9 119.6(5) 3 9
O8 N1 O9 119.6(5) . 9
O9 N1 O9 180.0 . 9
C28 N2 Zn1 166.1(9) . .
O12 N4 O11 125.9(12) . .
O12 N4 O10 120.9(11) . .
O11 N4 O10 113.2(10) . .
O14 N5 O15 111.2(13) . .
O14 N5 O13 122.3(12) . .
O15 N5 O13 125.7(14) . .
O3 C1 C18 124.9(9) . .
O3 C1 C2 115.4(8) . .
C18 C1 C2 119.7(8) . .
O4 C2 C15 125.6(9) . .
O4 C2 C1 114.1(8) . .
C15 C2 C1 120.3(9) . .
C8 C3 O5 123.2(8) . .
C8 C3 C4 121.1(8) . .
O5 C3 C4 115.7(7) . .
O1 C4 C5 123.3(8) . .
O1 C4 C3 118.5(7) . .
C5 C4 C3 118.1(8) . .
C4 C5 C6 122.1(8) . .
C4 C5 H5 118.9 . .
C6 C5 H5 118.9 . .
C5 C6 C7 118.7(7) . .
C5 C6 C12 122.9(9) . .
C7 C6 C12 118.4(8) . .
C9 C7 C6 119.1(9) . .
C9 C7 C8 121.7(9) . .
C6 C7 C8 119.2(8) . .
C3 C8 C7 120.7(9) . .
C3 C8 H8 119.6 . .
C7 C8 H8 119.6 . .
C10 C9 C7 119.3(11) . .
C10 C9 H9 120.4 . .
C7 C9 H9 120.4 . .
C9 C10 C11 121.1(11) . .
C9 C10 H10 119.4 . .
C11 C10 H10 119.4 . .
C12 C11 C10 120.1(10) . .
C12 C11 H11 119.9 . .
C10 C11 H11 119.9 . .
C11 C12 C6 122.0(11) . .
C11 C12 H12 119.0 . .
C6 C12 H12 119.0 . .
O3' C13 C14 170(3) . .
C13 C14 H14A 109.5 . .
C13 C14 H14B 109.5 . .
H14A C14 H14B 109.5 . .
C13 C14 H14C 109.5 . .
H14A C14 H14C 109.5 . .
H14B C14 H14C 109.5 . .
C2 C15 C16 120.3(10) . .
C2 C15 H15 119.9 . .
C16 C15 H15 119.9 . .
C17 C16 C15 119.4(9) . .
C17 C16 C22 119.5(10) . .
C15 C16 C22 121.0(10) . .
C16 C17 C18 120.0(9) . .
C16 C17 C19 118.7(9) . .
C18 C17 C19 121.3(10) . .
C1 C18 C17 120.2(10) . .
C1 C18 H18 119.9 . .
C17 C18 H18 119.9 . .
C20 C19 C17 119.3(12) . .
C20 C19 H19 120.3 . .
C17 C19 H19 120.3 . .
C19 C20 C21 122.1(11) . .
C19 C20 H20 119.0 . .
C21 C20 H20 119.0 . .
C22 C21 C20 119.4(11) . .
C22 C21 H21 120.3 . .
C20 C21 H21 120.3 . .
C21 C22 C16 120.8(12) . .
C21 C22 H22 119.6 . .
C16 C22 H22 119.6 . .
O6 C23 C23 115.3(5) . 11
O6 C23 C24 123.9(10) . .
C23 C23 C24 120.8(7) 11 .
C23 C24 C25 119.4(12) . .
C23 C24 H24 120.3 . .
C25 C24 H24 120.3 . .
C24 C25 C25 119.8(8) . 11
C24 C25 C26 120.8(15) . .
C25 C25 C26 119.4(11) 11 .
C27 C26 C25 122(2) . .
C27 C26 H26 119.1 . .
C25 C26 H26 119.1 . .
C26 C27 C27 118.7(13) . 11
C26 C27 H27 120.6 . .
C27 C27 H27 120.6 11 .
N2 C28 C29 176.9(16) . .
C28 C29 H29A 109.5 . .
C28 C29 H29B 109.5 . .
H29A C29 H29B 109.5 . .
C28 C29 H29C 109.5 . .
H29A C29 H29C 109.5 . .
H29B C29 H29C 109.5 . .
C31 C30 O2 124.0(7) . .
C31 C30 C30 119.4(5) . 11
O2 C30 C30 116.6(4) . 11
C30 C31 C32 122.5(8) . .
C30 C31 H31 118.7 . .
C32 C31 H31 118.7 . .
C31 C32 C33 123.6(9) . .
C31 C32 C32 118.1(5) . 11
C33 C32 C32 118.2(6) . 11
C34 C33 C32 122.1(11) . .
C34 C33 H33 119.0 . .
C32 C33 H33 119.0 . .
C33 C34 C34 119.7(7) . 11
C33 C34 H34 120.2 . .
C34 C34 H34 120.2 11 .

loop_
_geom_bond_atom_site_label_1
_geom_bond_atom_site_label_2
_geom_bond_distance
_geom_bond_site_symmetry_2
Gd1 O4 2.350(6) .
Gd1 O3 2.360(5) .
Gd1 O1 2.393(6) .
Gd1 O5 2.406(6) 3
Gd1 O5 2.422(6) .
Gd1 O2 2.452(5) .
Gd1 O14 2.480(7) .
Gd1 O13 2.495(7) .
Gd1 O9 2.659(8) .
Gd1 O8 2.660(11) .
Gd1 Zn1 3.3955(12) .
Gd1 Zn2 3.4613(13) .
Gd2 O6 2.328(6) .
Gd2 O6 2.328(6) 11
Gd2 O2 2.398(6) 11
Gd2 O2 2.398(6) .
Gd2 O1 2.460(6) 11
Gd2 O1 2.460(6) .
Gd2 O10 2.466(8) .
Gd2 O11 2.496(9) .
Gd2 O8 2.661(10) 11
Gd2 O8 2.661(10) .
Gd2 Zn1 3.3730(11) 11
Gd2 Zn1 3.3730(11) .
Zn1 O3 1.956(6) .
Zn1 O6 1.967(6) .
Zn1 N2 2.083(8) .
Zn1 O7 2.191(11) .
Zn1 O1 2.390(6) .
Zn1 O2 2.425(5) .
Zn2 O4 1.929(6) .
Zn2 O4 1.929(6) 3
Zn2 N3 2.098(11) 3
Zn2 O3' 2.098(11) 3
Zn2 O3' 2.098(11) .
Zn2 Gd1 3.4613(13) 3
O1 C4 1.331(10) .
O2 C30 1.373(10) .
O3 C1 1.359(10) .
O3' C13 1.16(2) .
O4 C2 1.346(10) .
O5 C3 1.366(10) .
O5 Gd1 2.406(6) 3
O6 C23 1.365(11) .
O8 O8 1.20(2) 11
O8 N1 1.214(11) .
O8 O9 1.225(12) .
O9 N1 1.222(12) .
O9 O8 1.225(12) 3
O9 Gd1 2.659(8) 3
O10 N4 1.301(13) .
O11 N4 1.263(13) .
O12 N4 1.182(14) .
O13 N5 1.442(12) .
O14 N5 1.420(13) .
O15 N5 1.439(14) .
N1 O8 1.214(11) 9
N1 O8 1.214(11) 11
N1 O8 1.214(11) 3
N1 O9 1.222(12) 9
N2 C28 1.108(13) .
C1 C18 1.368(12) .
C1 C2 1.414(13) .
C2 C15 1.371(13) .
C3 C8 1.358(12) .
C3 C4 1.435(12) .
C4 C5 1.386(12) .
C5 C6 1.406(12) .
C5 H5 0.9500 .
C6 C7 1.420(13) .
C6 C12 1.420(12) .
C7 C9 1.418(13) .
C7 C8 1.423(13) .
C8 H8 0.9500 .
C9 C10 1.385(15) .
C9 H9 0.9500 .
C10 C11 1.399(17) .
C10 H10 0.9500 .
C11 C12 1.332(15) .
C11 H11 0.9500 .
C12 H12 0.9500 .
C13 C14 1.53(4) .
C14 H14A 0.9800 .
C14 H14B 0.9800 .
C14 H14C 0.9800 .
C15 C16 1.412(14) .
C15 H15 0.9500 .
C16 C17 1.381(15) .
C16 C22 1.431(14) .
C17 C18 1.416(13) .
C17 C19 1.423(14) .
C18 H18 0.9500 .
C19 C20 1.358(15) .
C19 H19 0.9500 .
C20 C21 1.390(18) .
C20 H20 0.9500 .
C21 C22 1.336(16) .
C21 H21 0.9500 .
C22 H22 0.9500 .
C23 C23 1.38(2) 11
C23 C24 1.383(14) .
C24 C25 1.403(16) .
C24 H24 0.9500 .
C25 C25 1.40(3) 11
C25 C26 1.419(18) .
C26 C27 1.36(2) .
C26 H26 0.9500 .
C27 C27 1.49(5) 11
C27 H27 0.9500 .
C28 C29 1.438(16) .
C29 H29A 0.9800 .
C29 H29B 0.9800 .
C29 H29C 0.9800 .
C30 C31 1.343(12) .
C30 C30 1.432(16) 11
C31 C32 1.403(13) .
C31 H31 0.9500 .
C32 C33 1.421(13) .
C32 C32 1.425(18) 11
C33 C34 1.364(15) .
C33 H33 0.9500 .
C34 C34 1.42(2) 11
C34 H34 0.9500 .

loop_
_geom_torsion_atom_site_label_1
_geom_torsion_atom_site_label_2
_geom_torsion_atom_site_label_3
_geom_torsion_atom_site_label_4
_geom_torsion
_geom_torsion_site_symmetry_1
_geom_torsion_site_symmetry_4
O8 O8 O9 N1 -0.003(2) 11 .
Gd1 O8 O9 N1 160.3(4) . .
Gd2 O8 O9 N1 -126(2) . .
O8 O8 O9 O8 -0.006(2) 11 3
N1 O8 O9 O8 -0.003(0) . 3
Gd1 O8 O9 O8 160.3(4) . 3
Gd2 O8 O9 O8 -126(2) . 3
O8 O8 O9 Gd1 126.5(17) 11 3
N1 O8 O9 Gd1 126.5(17) . 3
Gd1 O8 O9 Gd1 -73.2(19) . 3
Gd2 O8 O9 Gd1 0(4) . 3
O8 O8 O9 Gd1 -160.3(4) 11 .
N1 O8 O9 Gd1 -160.3(4) . .
Gd2 O8 O9 Gd1 73.4(17) . .
O9 O8 N1 O8 180.003(0) . 11
Gd1 O8 N1 O8 153.5(5) . 11
Gd2 O8 N1 O8 -29.4(10) . 11
O8 O8 N1 O8 180.0 11 3
O9 O8 N1 O8 0.003(0) . 3
Gd1 O8 N1 O8 -26.5(5) . 3
Gd2 O8 N1 O8 150.6(10) . 3
O8 O8 N1 O9 179.997(0) 11 .
Gd1 O8 N1 O9 -26.5(5) . .
Gd2 O8 N1 O9 150.6(10) . .
O8 O8 N1 O9 -0.003(0) 11 9
O9 O8 N1 O9 180.0 . 9
Gd1 O8 N1 O9 153.5(5) . 9
Gd2 O8 N1 O9 -29.4(10) . 9
O8 O9 N1 O8 180.003(0) . 9
O8 O9 N1 O8 0.0 3 9
Gd1 O9 N1 O8 26.3(6) 3 9
Gd1 O9 N1 O8 -153.7(6) . 9
O8 O9 N1 O8 0.003(0) . 11
O8 O9 N1 O8 180.0 3 11
Gd1 O9 N1 O8 -153.7(6) 3 11
Gd1 O9 N1 O8 26.3(6) . 11
O8 O9 N1 O8 180.003(0) . 3
Gd1 O9 N1 O8 26.3(6) 3 3
Gd1 O9 N1 O8 -153.7(6) . 3
O8 O9 N1 O8 179.997(0) 3 .
Gd1 O9 N1 O8 -153.7(6) 3 .
Gd1 O9 N1 O8 26.3(6) . .
Gd2 O11 N4 O12 180.000(0) . .
Gd2 O11 N4 O10 0.000(0) . .
Gd2 O10 N4 O12 180.000(0) . .
Gd2 O10 N4 O11 0.000(0) . .
Gd1 O14 N5 O15 179.6(16) . .
Gd1 O14 N5 O13 -9.9(15) . .
Gd1 O13 N5 O14 9.8(15) . .
Gd1 O13 N5 O15 179(2) . .
Zn1 O3 C1 C18 41.8(13) . .
Gd1 O3 C1 C18 -171.0(8) . .
Zn1 O3 C1 C2 -138.8(7) . .
Gd1 O3 C1 C2 8.4(10) . .
Zn2 O4 C2 C15 -29.2(14) . .
Gd1 O4 C2 C15 171.2(9) . .
Zn2 O4 C2 C1 151.8(6) . .
Gd1 O4 C2 C1 -7.8(11) . .
O3 C1 C2 O4 -0.5(12) . .
C18 C1 C2 O4 179.0(9) . .
O3 C1 C2 C15 -179.6(10) . .
C18 C1 C2 C15 -0.1(15) . .
Gd1 O5 C3 C8 -51.7(12) 3 .
Gd1 O5 C3 C8 157.9(8) . .
Gd1 O5 C3 C4 129.3(7) 3 .
Gd1 O5 C3 C4 -21.2(9) . .
Zn1 O1 C4 C5 -51.6(10) . .
Gd1 O1 C4 C5 -157.6(7) . .
Gd2 O1 C4 C5 59.6(10) . .
Zn1 O1 C4 C3 125.8(7) . .
Gd1 O1 C4 C3 19.9(9) . .
Gd2 O1 C4 C3 -122.9(7) . .
C8 C3 C4 O1 -177.9(8) . .
O5 C3 C4 O1 1.2(11) . .
C8 C3 C4 C5 -0.3(13) . .
O5 C3 C4 C5 178.8(8) . .
O1 C4 C5 C6 177.3(8) . .
C3 C4 C5 C6 -0.1(13) . .
C4 C5 C6 C7 2.0(13) . .
C4 C5 C6 C12 -178.5(8) . .
C5 C6 C7 C9 178.8(9) . .
C12 C6 C7 C9 -0.8(13) . .
C5 C6 C7 C8 -3.3(13) . .
C12 C6 C7 C8 177.2(8) . .
O5 C3 C8 C7 179.9(8) . .
C4 C3 C8 C7 -1.0(14) . .
C9 C7 C8 C3 -179.2(9) . .
C6 C7 C8 C3 2.9(14) . .
C6 C7 C9 C10 0.1(15) . .
C8 C7 C9 C10 -177.8(10) . .
C7 C9 C10 C11 1.1(17) . .
C9 C10 C11 C12 -1.6(17) . .
C10 C11 C12 C6 0.8(16) . .
C5 C6 C12 C11 -179.2(9) . .
C7 C6 C12 C11 0.4(14) . .
Zn2 O3' C13 C14 -25(23) . .
O4 C2 C15 C16 -179.9(10) . .
C1 C2 C15 C16 -0.9(17) . .
C2 C15 C16 C17 2.1(18) . .
C2 C15 C16 C22 179.5(12) . .
C15 C16 C17 C18 -2.2(16) . .
C22 C16 C17 C18 -179.7(11) . .
C15 C16 C17 C19 178.5(11) . .
C22 C16 C17 C19 1.1(17) . .
O3 C1 C18 C17 179.4(9) . .
C2 C1 C18 C17 0.0(15) . .
C16 C17 C18 C1 1.2(16) . .
C19 C17 C18 C1 -179.6(10) . .
C16 C17 C19 C20 -3.1(17) . .
C18 C17 C19 C20 177.7(11) . .
C17 C19 C20 C21 4(2) . .
C19 C20 C21 C22 -3(2) . .
C20 C21 C22 C16 1(2) . .
C17 C16 C22 C21 0(2) . .
C15 C16 C22 C21 -177.4(13) . .
Zn1 O6 C23 C23 -141.0(4) . 11
Gd2 O6 C23 C23 4.0(7) . 11
Zn1 O6 C23 C24 38.9(14) . .
Gd2 O6 C23 C24 -176.1(8) . .
O6 C23 C24 C25 -179.1(10) . .
C23 C23 C24 C25 0.9(14) 11 .
C23 C24 C25 C25 -0.8(14) . 11
C23 C24 C25 C26 177.8(13) . .
C24 C25 C26 C27 178.8(17) . .
C25 C25 C26 C27 -3(2) 11 .
C25 C26 C27 C27 3(2) . 11
Gd2 O2 C30 C31 -159.7(7) . .
Zn1 O2 C30 C31 -55.1(9) . .
Gd1 O2 C30 C31 56.6(10) . .
Gd2 O2 C30 C30 18.1(5) . 11
Zn1 O2 C30 C30 122.7(3) . 11
Gd1 O2 C30 C30 -125.6(3) . 11
O2 C30 C31 C32 177.5(8) . .
C30 C30 C31 C32 -0.2(11) 11 .
C30 C31 C32 C33 -177.7(9) . .
C30 C31 C32 C32 0.2(11) . 11
C31 C32 C33 C34 176.7(9) . .
C32 C32 C33 C34 -1.2(12) 11 .
C32 C33 C34 C34 1.2(13) . 11
